data_7009400
loop_
_publ_author_name
'Chadwick, Scott'
'Englich, Ulrich'
'Ruhlandt-Senge, Karin'
'Watson, Charles'
'Bruce, Alice E.'
'Bruce, Mitchell R. M.'

_publ_section_title
;
 Formation of separated versus contact ion pairs in alkali metal
 thiolates and selenolates
;
_journal_issue 13
_journal_name_full 'Journal of the Chemical Society, Dalton Transactions'
_journal_page_first 2167
_journal_paper_doi 10.1039/b000665n
_journal_year 2000
_chemical_formula_sum 'C38 H69 Na O8 S'
_chemical_formula_weight 708.98
_chemical_name_systematic
;
 ?
;
_space_group_IT_number 14
_symmetry_cell_setting monoclinic
_symmetry_space_group_name_Hall '-P 2yn'
_symmetry_space_group_name_H-M 'P 1 21/n 1'
_atom_sites_solution_hydrogens geom
_atom_sites_solution_primary direct
_atom_sites_solution_secondary difmap
_audit_creation_method SHELXL
_cell_angle_alpha 90.00
_cell_angle_beta 92.41(3)
_cell_angle_gamma 90.00
_cell_formula_units_Z 4
_cell_length_a 10.598(3)
_cell_length_b 16.124(6)
_cell_length_c 24.430(8)
_cell_measurement_reflns_used 28
_cell_measurement_temperature 126(2)
_cell_measurement_theta_max 13
_cell_measurement_theta_min 11
_cell_volume 4171(2)
_computing_cell_refinement 'Siemens P4'
_computing_data_collection 'Siemens P4'
_computing_data_reduction 'XDISK, SHELXTL-Plus, Siemens (1994)'
_computing_molecular_graphics 'XP, SHELXTL-Plus, Siemens (1994)'
_computing_publication_material 'XCIF, SHELXTL-Plus, Siemens (1994)'
_computing_structure_refinement 'XL-93 (Sheldrick, 1994)'
_computing_structure_solution 'XS-94 (Sheldrick, 1994)'
_diffrn_ambient_temperature 126(2)
_diffrn_measurement_device 'Siemens P4'
_diffrn_measurement_method Wyckoff
_diffrn_radiation_monochromator graphite
_diffrn_radiation_source 'fine-focus sealed tube'
_diffrn_radiation_type MoK\a
_diffrn_radiation_wavelength 0.71073
_diffrn_reflns_av_R_equivalents 0.0665
_diffrn_reflns_av_sigmaI/netI 0.0890
_diffrn_reflns_limit_h_max 12
_diffrn_reflns_limit_h_min -12
_diffrn_reflns_limit_k_max 19
_diffrn_reflns_limit_k_min 0
_diffrn_reflns_limit_l_max 29
_diffrn_reflns_limit_l_min 0
_diffrn_reflns_number 8533
_diffrn_reflns_theta_max 25.51
_diffrn_reflns_theta_min 1.51
_diffrn_standards_decay_% stable
_diffrn_standards_interval_count 197
_diffrn_standards_number 3
_exptl_absorpt_coefficient_mu 0.133
_exptl_absorpt_correction_T_max 0.90
_exptl_absorpt_correction_T_min 0.89
_exptl_absorpt_correction_type empirical
_exptl_crystal_colour colorless
_exptl_crystal_density_diffrn 1.129
_exptl_crystal_density_meas ?
_exptl_crystal_density_method n/d
_exptl_crystal_description block
_exptl_crystal_F_000 1552
_exptl_crystal_size_max 1.00
_exptl_crystal_size_mid 0.80
_exptl_crystal_size_min 0.80
_refine_diff_density_max 0.237
_refine_diff_density_min -0.215
_refine_diff_density_rms 0.051
_refine_ls_extinction_coef 0.0001(2)
_refine_ls_extinction_expression Fc^*^=kFc[1+0.001xFc^2^\l^3^/sin(2\q)]^-1/4^
_refine_ls_extinction_method SHELXL
_refine_ls_goodness_of_fit_all 1.015
_refine_ls_goodness_of_fit_obs 1.070
_refine_ls_hydrogen_treatment none,riding
_refine_ls_matrix_type full
_refine_ls_number_parameters 435
_refine_ls_number_reflns 7765
_refine_ls_number_restraints 6
_refine_ls_restrained_S_all 1.017
_refine_ls_restrained_S_obs 1.070
_refine_ls_R_factor_all 0.1277
_refine_ls_R_factor_obs 0.0654
_refine_ls_shift/esd_max 0.000
_refine_ls_shift/esd_mean 0.000
_refine_ls_structure_factor_coef Fsqd
_refine_ls_weighting_details 'w=1/[\s^2^(Fo^2^)+(0.0511P)^2^+1.7821P] where P=(Fo^2^+2Fc^2^)/3'
_refine_ls_weighting_scheme calc
_refine_ls_wR_factor_all 0.1687
_refine_ls_wR_factor_obs 0.1332
_reflns_number_observed 4511
_reflns_number_total 7768
_reflns_observed_criterion >2sigma(I)
_cod_data_source_file b000665n.txt
_cod_data_source_block Compound_1
_cod_depositor_comments
;
The following automatic conversions were performed:

'_exptl_crystal_density_meas' value 'n/d' was changed to '?' - the
value is perceived as not measured.

Automatic conversion script
Id: cif_fix_values 3008 2015-01-20 13:52:24Z robertas 

The following automatic conversions were performed:

'_refine_ls_weighting_scheme' value 'calc
w=1/[\s^2^(Fo^2^)+(0.0511P)^2^+1.7821P] where P=(Fo^2^+2Fc^2^)/3' was
changed to 'calc'. New tag '_refine_ls_weighting_details' was
created. The value of the new tag was set to
'w=1/[\s^2^(Fo^2^)+(0.0511P)^2^+1.7821P] where P=(Fo^2^+2Fc^2^)/3'.

Automatic conversion script
Id: cif_fix_values 3143 2015-03-26 13:38:13Z robertas 
;
_cod_original_cell_volume 4171.0(24)
_cod_original_sg_symbol_H-M P2(1)/n
_cod_database_code 7009400

loop_
_symmetry_equiv_pos_as_xyz
'x, y, z'
'-x+1/2, y+1/2, -z+1/2'
'-x, -y, -z'
'x-1/2, -y-1/2, z-1/2'

loop_
_atom_site_aniso_label
_atom_site_aniso_U_11
_atom_site_aniso_U_22
_atom_site_aniso_U_33
_atom_site_aniso_U_23
_atom_site_aniso_U_13
_atom_site_aniso_U_12
Na1 0.0353(7) 0.0562(9) 0.0377(8) -0.0025(7) 0.0071(6) 0.0007(7)
S1 0.0329(4) 0.0286(4) 0.0465(5) 0.0010(4) 0.0040(4) -0.0023(4)
C1 0.0246(15) 0.033(2) 0.027(2) 0.0041(13) 0.0003(12) 0.0004(13)
C2 0.028(2) 0.031(2) 0.025(2) 0.0017(13) -0.0006(13) 0.0015(13)
C3 0.038(2) 0.027(2) 0.031(2) 0.0010(13) 0.0002(14) 0.0008(14)
C4 0.043(2) 0.034(2) 0.031(2) 0.0028(14) -0.001(2) -0.0064(15)
C5 0.028(2) 0.042(2) 0.036(2) 0.007(2) -0.0003(14) -0.0102(15)
C6 0.025(2) 0.035(2) 0.028(2) 0.0024(14) 0.0000(13) 0.0012(13)
C7 0.027(2) 0.036(2) 0.031(2) 0.0024(14) 0.0040(13) 0.0038(13)
C8 0.031(2) 0.053(2) 0.029(2) 0.002(2) 0.0039(14) 0.001(2)
C9 0.028(2) 0.054(2) 0.036(2) 0.007(2) 0.0007(15) -0.003(2)
C10 0.040(2) 0.051(2) 0.054(3) 0.003(2) 0.006(2) 0.015(2)
C11 0.057(3) 0.036(2) 0.053(3) 0.000(2) -0.003(2) -0.015(2)
C12 0.092(4) 0.030(2) 0.175(7) -0.011(3) 0.014(4) -0.013(3)
C13 0.117(5) 0.059(3) 0.068(4) 0.010(3) 0.005(3) -0.044(3)
C14 0.103(4) 0.057(3) 0.068(3) 0.000(2) -0.021(3) -0.042(3)
C15 0.028(2) 0.039(2) 0.042(2) 0.000(2) 0.0023(15) 0.0046(14)
C16 0.029(2) 0.062(3) 0.078(3) 0.003(2) 0.003(2) 0.005(2)
C17 0.042(2) 0.057(2) 0.044(2) 0.000(2) 0.010(2) 0.013(2)
C18 0.045(2) 0.047(2) 0.050(2) 0.008(2) -0.001(2) 0.018(2)
C19 0.110(4) 0.035(2) 0.049(3) 0.007(2) -0.003(3) 0.014(2)
C20 0.106(4) 0.034(2) 0.045(3) -0.002(2) -0.005(3) 0.009(2)
C21 0.069(3) 0.043(2) 0.033(2) -0.006(2) 0.007(2) -0.008(2)
C22 0.053(2) 0.054(2) 0.034(2) -0.003(2) -0.001(2) -0.012(2)
C23 0.048(2) 0.054(2) 0.035(2) -0.004(2) -0.011(2) 0.007(2)
C24 0.061(3) 0.046(2) 0.032(2) 0.005(2) -0.006(2) 0.011(2)
C25 0.048(2) 0.035(2) 0.050(2) 0.010(2) 0.003(2) -0.001(2)
C26 0.049(2) 0.034(2) 0.050(2) 0.001(2) -0.001(2) -0.008(2)
C27 0.059(3) 0.047(2) 0.043(2) -0.003(2) -0.009(2) -0.022(2)
C28 0.043(2) 0.078(3) 0.043(2) 0.014(2) -0.015(2) -0.023(2)
C29 0.054(2) 0.077(3) 0.031(2) 0.005(2) -0.008(2) 0.024(2)
C30 0.083(3) 0.054(2) 0.028(2) 0.007(2) -0.005(2) 0.025(2)
C31 0.060(3) 0.121(5) 0.082(4) 0.029(4) 0.022(3) 0.007(3)
C32 0.048(3) 0.191(9) 0.144(7) 0.045(6) 0.023(4) 0.001(5)
C33 0.063(4) 0.192(8) 0.102(6) -0.032(6) -0.010(4) 0.052(5)
C34 0.081(4) 0.106(5) 0.056(3) -0.005(3) 0.014(3) 0.033(3)
C35 0.062(3) 0.050(2) 0.088(4) -0.027(2) 0.022(3) -0.014(2)
C36 0.061(3) 0.066(4) 0.211(9) -0.031(4) 0.037(4) 0.000(3)
C37 0.053(3) 0.087(4) 0.074(4) 0.003(3) 0.001(2) -0.030(3)
C38 0.081(3) 0.052(2) 0.065(3) 0.002(2) 0.034(3) -0.004(2)
O1 0.077(2) 0.050(2) 0.0299(15) 0.0003(12) 0.0011(14) 0.0126(15)
O2 0.074(2) 0.0403(14) 0.0310(14) -0.0041(11) 0.0033(13) 0.0028(13)
O3 0.0365(13) 0.0426(14) 0.0341(14) -0.0036(11) -0.0045(11) -0.0005(11)
O4 0.0479(15) 0.0379(13) 0.0318(14) 0.0017(10) -0.0020(11) -0.0034(11)
O5 0.0468(15) 0.0375(13) 0.040(2) 0.0036(11) -0.0058(12) -0.0077(11)
O6 0.0401(14) 0.052(2) 0.040(2) 0.0031(12) -0.0104(11) 0.0020(12)
O7 0.044(2) 0.104(3) 0.064(2) 0.006(2) 0.022(2) 0.011(2)
O8 0.043(2) 0.057(2) 0.066(2) -0.0076(15) 0.0183(14) -0.0036(13)

loop_
_atom_site_label
_atom_site_type_symbol
_atom_site_fract_x
_atom_site_fract_y
_atom_site_fract_z
_atom_site_U_iso_or_equiv
_atom_site_thermal_displace_type
_atom_site_occupancy
_atom_site_calc_flag
_atom_site_refinement_flags
_atom_site_disorder_group
Na1 Na 0.81796(13) 0.66927(10) 0.13872(6) 0.0429(4) Uani 1 d . .
S1 S 0.48340(8) 0.35531(5) 0.11654(4) 0.0360(2) Uani 1 d . .
C1 C 0.4241(3) 0.2533(2) 0.11323(13) 0.0282(7) Uani 1 d . .
C2 C 0.5064(3) 0.1831(2) 0.10835(13) 0.0281(7) Uani 1 d . .
C3 C 0.4550(3) 0.1034(2) 0.10468(14) 0.0322(7) Uani 1 d . .
H3A H 0.5110(3) 0.0581(2) 0.10016(14) 0.039 Uiso 1 calc R .
C4 C 0.3272(3) 0.0865(2) 0.10726(14) 0.0361(8) Uani 1 d . .
C5 C 0.2487(3) 0.1548(2) 0.11214(14) 0.0358(8) Uani 1 d . .
H5A H 0.1605(3) 0.1451(2) 0.11366(14) 0.043 Uiso 1 calc R .
C6 C 0.2909(3) 0.2367(2) 0.11498(13) 0.0294(7) Uani 1 d . .
C7 C 0.6522(3) 0.1900(2) 0.10655(14) 0.0312(7) Uani 1 d . .
C8 C 0.6908(3) 0.2394(2) 0.05595(14) 0.0373(8) Uani 1 d . .
H8A H 0.6513(3) 0.2943(2) 0.05626(14) 0.056 Uiso 1 calc R .
H8B H 0.6628(3) 0.2097(2) 0.02261(14) 0.056 Uiso 1 calc R .
H8C H 0.7828(3) 0.2455(2) 0.05679(14) 0.056 Uiso 1 calc R .
C9 C 0.7081(3) 0.2296(2) 0.15962(15) 0.0393(8) Uani 1 d . .
H9A H 0.6694(3) 0.2840(2) 0.16490(15) 0.059 Uiso 1 calc R .
H9B H 0.7995(3) 0.2361(2) 0.15689(15) 0.059 Uiso 1 calc R .
H9C H 0.6909(3) 0.1937(2) 0.19084(15) 0.059 Uiso 1 calc R .
C10 C 0.7181(4) 0.1062(2) 0.1021(2) 0.0481(10) Uani 1 d . .
H10A H 0.6974(4) 0.0713(2) 0.1333(2) 0.072 Uiso 1 calc R .
H10B H 0.8096(4) 0.1145(2) 0.1021(2) 0.072 Uiso 1 calc R .
H10C H 0.6894(4) 0.0788(2) 0.0680(2) 0.072 Uiso 1 calc R .
C11 C 0.2722(4) -0.0013(2) 0.1033(2) 0.0489(10) Uani 1 d . .
C12 C 0.3739(5) -0.0671(3) 0.0955(3) 0.099(2) Uani 1 d . .
H12A H 0.4374(5) -0.0638(3) 0.1258(3) 0.149 Uiso 1 calc R .
H12B H 0.4143(5) -0.0574(3) 0.0608(3) 0.149 Uiso 1 calc R .
H12C H 0.3350(5) -0.1223(3) 0.0950(3) 0.149 Uiso 1 calc R .
C13 C 0.2083(6) -0.0224(3) 0.1564(2) 0.081(2) Uani 1 d . .
H13A H 0.2702(6) -0.0186(3) 0.1873(2) 0.122 Uiso 1 calc R .
H13B H 0.1744(6) -0.0788(3) 0.1541(2) 0.122 Uiso 1 calc R .
H13C H 0.1393(6) 0.0169(3) 0.1619(2) 0.122 Uiso 1 calc R .
C14 C 0.1747(5) -0.0076(3) 0.0560(2) 0.076(2) Uani 1 d . .
H14A H 0.2147(5) 0.0058(3) 0.0216(2) 0.115 Uiso 1 calc R .
H14B H 0.1059(5) 0.0316(3) 0.0618(2) 0.115 Uiso 1 calc R .
H14C H 0.1409(5) -0.0641(3) 0.0541(2) 0.115 Uiso 1 calc R .
C15 C 0.1894(3) 0.3056(2) 0.1186(2) 0.0366(8) Uani 1 d . .
C16 C 0.0542(3) 0.2699(3) 0.1183(2) 0.0564(11) Uani 1 d . .
H16A H 0.0385(3) 0.2368(3) 0.0850(2) 0.085 Uiso 1 calc R .
H16B H -0.0068(3) 0.3155(3) 0.1190(2) 0.085 Uiso 1 calc R .
H16C H 0.0452(3) 0.2347(3) 0.1506(2) 0.085 Uiso 1 calc R .
C17 C 0.2063(4) 0.3567(3) 0.1715(2) 0.0475(9) Uani 1 d . .
H17A H 0.2051(4) 0.3195(3) 0.2033(2) 0.071 Uiso 1 calc R .
H17B H 0.1374(4) 0.3970(3) 0.1734(2) 0.071 Uiso 1 calc R .
H17C H 0.2873(4) 0.3861(3) 0.1717(2) 0.071 Uiso 1 calc R .
C18 C 0.1908(4) 0.3636(2) 0.0683(2) 0.0472(10) Uani 1 d . .
H18A H 0.1797(4) 0.3307(2) 0.0348(2) 0.071 Uiso 1 calc R .
H18B H 0.2718(4) 0.3930(2) 0.0682(2) 0.071 Uiso 1 calc R .
H18C H 0.1220(4) 0.4040(2) 0.0702(2) 0.071 Uiso 1 calc R .
C19 C 0.8034(5) 0.8922(2) 0.0927(2) 0.0651(14) Uani 1 d . .
H19A H 0.7588(5) 0.9419(2) 0.0781(2) 0.078 Uiso 1 calc R .
H19B H 0.8784(5) 0.8823(2) 0.0707(2) 0.078 Uiso 1 calc R .
C20 C 0.8428(5) 0.9049(2) 0.1517(2) 0.0619(13) Uani 1 d . .
H20A H 0.8930(5) 0.9565(2) 0.1561(2) 0.074 Uiso 1 calc R .
H20B H 0.7676(5) 0.9095(2) 0.1742(2) 0.074 Uiso 1 calc R .
C21 C 0.9525(4) 0.8374(2) 0.2251(2) 0.0483(10) Uani 1 d . .
H21A H 0.8768(4) 0.8323(2) 0.2472(2) 0.058 Uiso 1 calc R .
H21B H 0.9943(4) 0.8909(2) 0.2342(2) 0.058 Uiso 1 calc R .
C22 C 1.0410(4) 0.7674(2) 0.2376(2) 0.0470(9) Uani 1 d . .
H22A H 1.1164(4) 0.7725(2) 0.2153(2) 0.056 Uiso 1 calc R .
H22B H 1.0690(4) 0.7690(2) 0.2767(2) 0.056 Uiso 1 calc R .
C23 C 1.0535(4) 0.6223(2) 0.2433(2) 0.0462(9) Uani 1 d . .
H23A H 1.0900(4) 0.6325(2) 0.2806(2) 0.055 Uiso 1 calc R .
H23B H 1.1237(4) 0.6142(2) 0.2183(2) 0.055 Uiso 1 calc R .
C24 C 0.9722(4) 0.5469(2) 0.2431(2) 0.0466(10) Uani 1 d . .
H24A H 1.0218(4) 0.4986(2) 0.2569(2) 0.056 Uiso 1 calc R .
H24B H 0.9007(4) 0.5554(2) 0.2673(2) 0.056 Uiso 1 calc R .
C25 C 0.8483(4) 0.4601(2) 0.1840(2) 0.0443(9) Uani 1 d . .
H25A H 0.7755(4) 0.4657(2) 0.2078(2) 0.053 Uiso 1 calc R .
H25B H 0.8971(4) 0.4104(2) 0.1958(2) 0.053 Uiso 1 calc R .
C26 C 0.8031(4) 0.4510(2) 0.1261(2) 0.0444(9) Uani 1 d . .
H26A H 0.8756(4) 0.4445(2) 0.1021(2) 0.053 Uiso 1 calc R .
H26B H 0.7484(4) 0.4014(2) 0.1217(2) 0.053 Uiso 1 calc R .
C27 C 0.6793(4) 0.5184(2) 0.0573(2) 0.0503(10) Uani 1 d . .
H27A H 0.6335(4) 0.4652(2) 0.0525(2) 0.060 Uiso 1 calc R .
H27B H 0.7465(4) 0.5205(2) 0.0304(2) 0.060 Uiso 1 calc R .
C28 C 0.5908(4) 0.5889(3) 0.0482(2) 0.0552(12) Uani 1 d . .
H28A H 0.5518(4) 0.5865(3) 0.0107(2) 0.066 Uiso 1 calc R .
H28B H 0.5227(4) 0.5863(3) 0.0747(2) 0.066 Uiso 1 calc R .
C29 C 0.5924(4) 0.7340(3) 0.0351(2) 0.0541(11) Uani 1 d . .
H29A H 0.5209(4) 0.7459(3) 0.0587(2) 0.065 Uiso 1 calc R .
H29B H 0.5580(4) 0.7228(3) -0.0024(2) 0.065 Uiso 1 calc R .
C30 C 0.6790(5) 0.8058(3) 0.0348(2) 0.0551(11) Uani 1 d . .
H30A H 0.7517(5) 0.7933(3) 0.0120(2) 0.066 Uiso 1 calc R .
H30B H 0.6344(5) 0.8549(3) 0.0192(2) 0.066 Uiso 1 calc R .
C31 C 0.5760(5) 0.6072(4) 0.2184(2) 0.087(2) Uani 1 d D .
H31A H 0.6052(5) 0.5926(4) 0.2562(2) 0.105 Uiso 1 calc R .
H31B H 0.5834(5) 0.5575(4) 0.1949(2) 0.105 Uiso 1 calc R .
C32 C 0.4428(5) 0.6366(5) 0.2176(3) 0.127(3) Uani 1 d D .
H32A H 0.3888(5) 0.6020(5) 0.1926(3) 0.152 Uiso 1 calc R .
H32B H 0.4092(5) 0.6340(5) 0.2547(3) 0.152 Uiso 1 calc R .
C33 C 0.4459(5) 0.7229(4) 0.1980(3) 0.120(3) Uani 1 d D .
H33A H 0.4189(5) 0.7264(4) 0.1587(3) 0.144 Uiso 1 calc R .
H33B H 0.3906(5) 0.7589(4) 0.2194(3) 0.144 Uiso 1 calc R .
C34 C 0.5795(5) 0.7469(4) 0.2064(2) 0.081(2) Uani 1 d D .
H34A H 0.6024(5) 0.7902(4) 0.1799(2) 0.097 Uiso 1 calc R .
H34B H 0.5959(5) 0.7685(4) 0.2440(2) 0.097 Uiso 1 calc R .
C35 C 1.0463(4) 0.5936(3) 0.0631(2) 0.0662(14) Uani 1 d D .
H35A H 1.0156(4) 0.5761(3) 0.0261(2) 0.079 Uiso 1 calc R .
H35B H 1.0281(4) 0.5487(3) 0.0894(2) 0.079 Uiso 1 calc R .
C36 C 1.1832(4) 0.6105(3) 0.0637(3) 0.112(3) Uani 1 d D .
H36A H 1.2294(4) 0.5720(3) 0.0890(3) 0.134 Uiso 1 calc R .
H36B H 1.2157(4) 0.6038(3) 0.0266(3) 0.134 Uiso 1 calc R .
C37 C 1.1986(4) 0.6967(3) 0.0825(2) 0.0714(15) Uani 1 d D .
H37A H 1.2643(4) 0.7256(3) 0.0621(2) 0.086 Uiso 1 calc R .
H37B H 1.2215(4) 0.6989(3) 0.1222(2) 0.086 Uiso 1 calc R .
C38 C 1.0725(4) 0.7338(3) 0.0707(2) 0.0650(13) Uani 1 d D .
H38A H 1.0571(4) 0.7803(3) 0.0960(2) 0.078 Uiso 1 calc R .
H38B H 1.0653(4) 0.7548(3) 0.0326(2) 0.078 Uiso 1 calc R .
O1 O 0.7221(3) 0.8223(2) 0.08979(11) 0.0522(7) Uani 1 d . .
O2 O 0.9169(3) 0.8350(2) 0.16851(11) 0.0485(7) Uani 1 d . .
O3 O 0.9786(2) 0.6910(2) 0.22567(10) 0.0379(6) Uani 1 d . .
O4 O 0.9259(2) 0.53173(15) 0.18857(10) 0.0393(6) Uani 1 d . .
O5 O 0.7337(2) 0.52402(15) 0.11159(11) 0.0416(6) Uani 1 d . .
O6 O 0.6608(2) 0.6637(2) 0.05556(11) 0.0442(6) Uani 1 d . .
O7 O 0.6496(3) 0.6732(2) 0.19820(14) 0.0701(10) Uani 1 d . .
O8 O 0.9857(3) 0.6683(2) 0.07842(13) 0.0549(8) Uani 1 d . .

loop_
_atom_type_symbol
_atom_type_description
_atom_type_scat_dispersion_real
_atom_type_scat_dispersion_imag
_atom_type_scat_source
C C 0.0033 0.0016 'International Tables Vol C Tables 4.2.6.8 and 6.1.1.4'
H H 0.0000 0.0000 'International Tables Vol C Tables 4.2.6.8 and 6.1.1.4'
O O 0.0106 0.0060 'International Tables Vol C Tables 4.2.6.8 and 6.1.1.4'
Na Na 0.0362 0.0249 'International Tables Vol C Tables 4.2.6.8 and 6.1.1.4'
S S 0.1246 0.1234 'International Tables Vol C Tables 4.2.6.8 and 6.1.1.4'

loop_
_geom_angle_atom_site_label_1
_geom_angle_atom_site_label_2
_geom_angle_atom_site_label_3
_geom_angle
_geom_angle_site_symmetry_1
_geom_angle_site_symmetry_3
_geom_angle_publ_flag
O7 Na1 O8 178.75(14) . . ?
O7 Na1 O6 90.33(12) . . ?
O8 Na1 O6 89.23(11) . . ?
O7 Na1 O5 85.38(12) . . ?
O8 Na1 O5 95.48(11) . . ?
O6 Na1 O5 63.92(9) . . ?
O7 Na1 O3 88.85(11) . . ?
O8 Na1 O3 91.47(11) . . ?
O6 Na1 O3 174.49(10) . . ?
O5 Na1 O3 121.42(10) . . ?
O7 Na1 O4 93.45(12) . . ?
O8 Na1 O4 87.76(10) . . ?
O6 Na1 O4 124.29(10) . . ?
O5 Na1 O4 61.07(9) . . ?
O3 Na1 O4 61.20(8) . . ?
O7 Na1 O1 88.29(12) . . ?
O8 Na1 O1 90.47(11) . . ?
O6 Na1 O1 60.12(9) . . ?
O5 Na1 O1 123.58(10) . . ?
O3 Na1 O1 114.40(9) . . ?
O4 Na1 O1 175.20(10) . . ?
O7 Na1 O2 95.43(12) . . ?
O8 Na1 O2 83.71(10) . . ?
O6 Na1 O2 115.98(10) . . ?
O5 Na1 O2 179.19(10) . . ?
O3 Na1 O2 58.70(8) . . ?
O4 Na1 O2 118.89(9) . . ?
O1 Na1 O2 56.43(9) . . ?
C6 C1 C2 117.1(3) . . ?
C6 C1 S1 121.4(2) . . ?
C2 C1 S1 121.5(2) . . ?
C3 C2 C1 119.6(3) . . ?
C3 C2 C7 116.8(3) . . ?
C1 C2 C7 123.7(3) . . ?
C4 C3 C2 123.8(3) . . ?
C3 C4 C5 116.0(3) . . ?
C3 C4 C11 123.3(3) . . ?
C5 C4 C11 120.7(3) . . ?
C4 C5 C6 124.3(3) . . ?
C5 C6 C1 119.2(3) . . ?
C5 C6 C15 117.3(3) . . ?
C1 C6 C15 123.5(3) . . ?
C10 C7 C8 105.2(3) . . ?
C10 C7 C9 105.4(3) . . ?
C8 C7 C9 110.9(3) . . ?
C10 C7 C2 113.4(3) . . ?
C8 C7 C2 111.0(3) . . ?
C9 C7 C2 110.7(3) . . ?
C14 C11 C13 108.7(4) . . ?
C14 C11 C12 108.5(4) . . ?
C13 C11 C12 107.0(4) . . ?
C14 C11 C4 110.7(3) . . ?
C13 C11 C4 109.5(3) . . ?
C12 C11 C4 112.4(4) . . ?
C17 C15 C18 109.9(3) . . ?
C17 C15 C16 106.3(3) . . ?
C18 C15 C16 105.2(3) . . ?
C17 C15 C6 112.0(3) . . ?
C18 C15 C6 111.0(3) . . ?
C16 C15 C6 112.2(3) . . ?
O1 C19 C20 107.5(4) . . ?
O2 C20 C19 107.3(3) . . ?
O2 C21 C22 108.5(3) . . ?
O3 C22 C21 109.3(3) . . ?
O3 C23 C24 108.7(3) . . ?
O4 C24 C23 108.6(3) . . ?
O4 C25 C26 108.6(3) . . ?
O5 C26 C25 107.3(3) . . ?
O5 C27 C28 108.5(3) . . ?
O6 C28 C27 107.9(3) . . ?
O6 C29 C30 108.6(3) . . ?
O1 C30 C29 108.4(3) . . ?
O7 C31 C32 106.9(5) . . ?
C33 C32 C31 105.7(5) . . ?
C34 C33 C32 103.7(5) . . ?
O7 C34 C33 105.4(5) . . ?
O8 C35 C36 107.2(3) . . ?
C37 C36 C35 105.9(4) . . ?
C36 C37 C38 103.5(4) . . ?
O8 C38 C37 104.9(3) . . ?
C19 O1 C30 111.4(3) . . ?
C19 O1 Na1 116.9(2) . . ?
C30 O1 Na1 108.7(2) . . ?
C21 O2 C20 112.3(3) . . ?
C21 O2 Na1 110.1(2) . . ?
C20 O2 Na1 117.4(2) . . ?
C22 O3 C23 111.4(3) . . ?
C22 O3 Na1 123.2(2) . . ?
C23 O3 Na1 117.7(2) . . ?
C25 O4 C24 112.9(3) . . ?
C25 O4 Na1 113.1(2) . . ?
C24 O4 Na1 113.4(2) . . ?
C27 O5 C26 111.2(3) . . ?
C27 O5 Na1 114.7(2) . . ?
C26 O5 Na1 121.1(2) . . ?
C28 O6 C29 112.0(3) . . ?
C28 O6 Na1 116.5(2) . . ?
C29 O6 Na1 123.5(2) . . ?
C31 O7 C34 106.3(4) . . ?
C31 O7 Na1 129.6(3) . . ?
C34 O7 Na1 121.7(3) . . ?
C38 O8 C35 107.0(3) . . ?
C38 O8 Na1 126.1(3) . . ?
C35 O8 Na1 122.0(3) . . ?

loop_
_geom_bond_atom_site_label_1
_geom_bond_atom_site_label_2
_geom_bond_distance
_geom_bond_site_symmetry_2
_geom_bond_publ_flag
Na1 O7 2.349(3) . ?
Na1 O8 2.356(3) . ?
Na1 O6 2.574(3) . ?
Na1 O5 2.583(3) . ?
Na1 O3 2.688(3) . ?
Na1 O4 2.756(3) . ?
Na1 O1 2.907(3) . ?
Na1 O2 2.951(3) . ?
S1 C1 1.761(3) . ?
C1 C6 1.439(4) . ?
C1 C2 1.437(4) . ?
C2 C3 1.397(4) . ?
C2 C7 1.552(4) . ?
C3 C4 1.386(5) . ?
C4 C5 1.388(5) . ?
C4 C11 1.532(5) . ?
C5 C6 1.395(4) . ?
C6 C15 1.552(4) . ?
C7 C10 1.527(5) . ?
C7 C8 1.540(4) . ?
C7 C9 1.541(5) . ?
C11 C14 1.522(6) . ?
C11 C13 1.526(6) . ?
C11 C12 1.530(6) . ?
C15 C17 1.537(5) . ?
C15 C18 1.544(5) . ?
C15 C16 1.543(5) . ?
C19 O1 1.418(5) . ?
C19 C20 1.499(6) . ?
C20 O2 1.424(5) . ?
C21 O2 1.417(4) . ?
C21 C22 1.492(5) . ?
C22 O3 1.422(4) . ?
C23 O3 1.419(4) . ?
C23 C24 1.490(5) . ?
C24 O4 1.422(4) . ?
C25 O4 1.420(4) . ?
C25 C26 1.482(5) . ?
C26 O5 1.425(4) . ?
C27 O5 1.427(4) . ?
C27 C28 1.485(6) . ?
C28 O6 1.423(4) . ?
C29 O6 1.424(4) . ?
C29 C30 1.478(6) . ?
C30 O1 1.426(4) . ?
C31 O7 1.420(6) . ?
C31 C32 1.489(5) . ?
C32 C33 1.474(5) . ?
C33 C34 1.474(5) . ?
C34 O7 1.421(6) . ?
C35 O8 1.423(5) . ?
C35 C36 1.476(4) . ?
C36 C37 1.471(4) . ?
C37 C38 1.481(4) . ?
C38 O8 1.419(5) . ?
